data_1565398
loop_
_publ_author_name
'Adonin, Sergey A.'
'Novikov, Alexander S.'
'Chernova, Katerina V.'
'Vinnik, Denis A.'
'Taskaev, Sergey V.'
'Korolkov, Ilya V.'
'Ilyina, Ekaterina V.'
'Pavlov, Alexander A.'
'Novikov, Valentin V.'
'Sokolov, Maxim N.'
'Fedin, Vladimir P.'

_publ_section_title
;
 Heteroleptic copper(II) complexes with 2-bromo-5-methylpyridine:
 Structures, features of non-covalent interactions and magnetic behavior
;
_journal_name_full 'Inorganica Chimica Acta'
_journal_page_first 119333
_journal_paper_doi 10.1016/j.ica.2019.119333
_journal_volume 502
_journal_year 2020
_chemical_formula_sum 'C12 H12 Br4 Cu N2'
_chemical_formula_weight 567.42
_space_group_crystal_system monoclinic
_space_group_IT_number 14
_space_group_name_Hall '-P 2ybc'
_space_group_name_H-M_alt 'P 1 21/c 1'
_atom_sites_solution_hydrogens geom
_audit_creation_method SHELXL-2014/7
_cell_angle_alpha 90
_cell_angle_beta 106.482(8)
_cell_angle_gamma 90
_cell_formula_units_Z 2
_cell_length_a 6.1145(4)
_cell_length_b 12.9037(7)
_cell_length_c 10.6274(8)
_cell_measurement_reflns_used 1800
_cell_measurement_temperature 130(2)
_cell_measurement_theta_max 28.4040
_cell_measurement_theta_min 3.9660
_cell_volume 804.04(10)
_computing_cell_refinement 'CrysAlisPro 1.171.38.46 (Rigaku OD, 2015)'
_computing_data_collection 'CrysAlisPro 1.171.38.46 (Rigaku OD, 2015)'
_computing_data_reduction 'CrysAlisPro 1.171.38.46 (Rigaku OD, 2015)'
_computing_structure_refinement 'SHELXL-2014/7 (Sheldrick, 2014)'
_diffrn_ambient_temperature 130(2)
_diffrn_detector_area_resol_mean 10.6168
_diffrn_measured_fraction_theta_full 0.960
_diffrn_measured_fraction_theta_max 0.818
_diffrn_measurement_device_type 'New Xcalibur, AtlasS2'
_diffrn_measurement_method '\w scans'
_diffrn_radiation_type MoK\a
_diffrn_radiation_wavelength 0.71073
_diffrn_reflns_av_R_equivalents 0.0170
_diffrn_reflns_av_unetI/netI 0.0256
_diffrn_reflns_Laue_measured_fraction_full 0.960
_diffrn_reflns_Laue_measured_fraction_max 0.818
_diffrn_reflns_limit_h_max 7
_diffrn_reflns_limit_h_min -6
_diffrn_reflns_limit_k_max 12
_diffrn_reflns_limit_k_min -16
_diffrn_reflns_limit_l_max 14
_diffrn_reflns_limit_l_min -13
_diffrn_reflns_number 3702
_diffrn_reflns_point_group_measured_fraction_full 0.960
_diffrn_reflns_point_group_measured_fraction_max 0.818
_diffrn_reflns_theta_full 25.500
_diffrn_reflns_theta_max 28.864
_diffrn_reflns_theta_min 2.547
_diffrn_source 'fine-focus sealed X-ray tube'
_exptl_absorpt_coefficient_mu 11.284
_exptl_absorpt_correction_T_max 1.00000
_exptl_absorpt_correction_T_min 0.57151
_exptl_absorpt_correction_type multi-scan
_exptl_absorpt_process_details
;
CrysAlisPro 1.171.39.46 (Rigaku Oxford Diffraction, 2018)
Empirical absorption correction using spherical harmonics,
 implemented in SCALE3 ABSPACK scaling algorithm.
;
_exptl_crystal_colour brown
_exptl_crystal_density_diffrn 2.344
_exptl_crystal_description block
_exptl_crystal_F_000 534
_exptl_crystal_size_max 0.290
_exptl_crystal_size_mid 0.140
_exptl_crystal_size_min 0.100
_refine_diff_density_max 0.361
_refine_diff_density_min -0.522
_refine_diff_density_rms 0.092
_refine_ls_extinction_coef .
_refine_ls_extinction_method none
_refine_ls_goodness_of_fit_ref 1.064
_refine_ls_hydrogen_treatment constr
_refine_ls_matrix_type full
_refine_ls_number_parameters 89
_refine_ls_number_reflns 1734
_refine_ls_number_restraints 0
_refine_ls_restrained_S_all 1.064
_refine_ls_R_factor_all 0.0244
_refine_ls_R_factor_gt 0.0201
_refine_ls_shift/su_max 0.001
_refine_ls_shift/su_mean 0.000
_refine_ls_structure_factor_coef Fsqd
_refine_ls_weighting_details 'w=1/[\s^2^(Fo^2^)+(0.0218P)^2^+0.2566P] where P=(Fo^2^+2Fc^2^)/3'
_refine_ls_weighting_scheme calc
_refine_ls_wR_factor_gt 0.0468
_refine_ls_wR_factor_ref 0.0488
_reflns_Friedel_coverage 0.000
_reflns_Friedel_fraction_full .
_reflns_Friedel_fraction_max .
_reflns_number_gt 1569
_reflns_number_total 1734
_reflns_threshold_expression 'I > 2\s(I)'
_cod_data_source_file ICA-2020-502-119333.cif
_cod_data_source_block SA2280_a
_cod_original_sg_symbol_H-M 'P 21/c'
_cod_database_code 1565398
_shelx_shelxl_version_number 2014/7
_shelx_space_group_comment
;
The symmetry employed for this shelxl refinement is uniquely defined
by the following loop, which should always be used as a source of
symmetry information in preference to the above space-group names.
They are only intended as comments.
;
_shelx_estimated_absorpt_t_min 0.138
_shelx_estimated_absorpt_t_max 0.398

loop_
_space_group_symop_operation_xyz
'x, y, z'
'-x, y+1/2, -z+1/2'
'-x, -y, -z'
'x, -y-1/2, z-1/2'

loop_
_atom_site_label
_atom_site_type_symbol
_atom_site_fract_x
_atom_site_fract_y
_atom_site_fract_z
_atom_site_U_iso_or_equiv
_atom_site_adp_type
_atom_site_occupancy
_atom_site_site_symmetry_order
_atom_site_calc_flag
_atom_site_refinement_flags_posn
_atom_site_refinement_flags_adp
_atom_site_refinement_flags_occupancy
_atom_site_disorder_assembly
_atom_site_disorder_group
C1 C 0.5009(4) 0.29941(19) 0.3802(3) 0.0175(5) Uani 1 1 d . . . . .
C2 C 0.4600(5) 0.1948(2) 0.3571(3) 0.0235(6) Uani 1 1 d . . . . .
H2 H 0.5311 0.1571 0.3027 0.028 Uiso 1 1 calc R U . . .
C3 C 0.3125(5) 0.14718(19) 0.4157(3) 0.0228(6) Uani 1 1 d . . . . .
H3 H 0.2817 0.0752 0.4023 0.027 Uiso 1 1 calc R U . . .
C4 C 0.2080(4) 0.20346(19) 0.4945(3) 0.0196(5) Uani 1 1 d . . . . .
C5 C 0.0446(5) 0.1545(2) 0.5587(3) 0.0277(6) Uani 1 1 d . . . . .
H5A H 0.1293 0.1117 0.6327 0.041 Uiso 1 1 calc R U . . .
H5B H -0.0641 0.1111 0.4948 0.041 Uiso 1 1 calc R U . . .
H5C H -0.0384 0.2088 0.5906 0.041 Uiso 1 1 calc R U . . .
C6 C 0.2610(4) 0.30757(18) 0.5118(2) 0.0164(5) Uani 1 1 d . . . . .
H6 H 0.1909 0.3475 0.5648 0.020 Uiso 1 1 calc R U . . .
N1 N 0.4079(3) 0.35509(14) 0.4569(2) 0.0151(4) Uani 1 1 d . . . . .
Cu1 Cu 0.5000 0.5000 0.5000 0.01453(11) Uani 1 2 d S . P . .
Br1 Br 0.17511(4) 0.55934(2) 0.32722(3) 0.01904(8) Uani 1 1 d . . . . .
Br2 Br 0.70304(5) 0.37214(2) 0.30634(3) 0.02619(9) Uani 1 1 d . . . . .

loop_
_atom_site_aniso_label
_atom_site_aniso_U_11
_atom_site_aniso_U_22
_atom_site_aniso_U_33
_atom_site_aniso_U_23
_atom_site_aniso_U_13
_atom_site_aniso_U_12
C1 0.0138(13) 0.0226(13) 0.0145(13) -0.0011(11) 0.0014(11) -0.0004(10)
C2 0.0245(14) 0.0226(14) 0.0208(15) -0.0053(12) 0.0020(12) 0.0058(11)
C3 0.0234(15) 0.0150(13) 0.0246(16) -0.0008(11) -0.0017(12) 0.0008(10)
C4 0.0178(13) 0.0181(12) 0.0196(14) 0.0039(11) 0.0001(11) 0.0000(10)
C5 0.0282(16) 0.0232(14) 0.0304(17) 0.0056(13) 0.0065(14) -0.0053(11)
C6 0.0144(13) 0.0182(12) 0.0155(13) 0.0006(11) 0.0025(11) 0.0008(9)
N1 0.0142(11) 0.0154(10) 0.0159(11) 0.0010(9) 0.0044(9) -0.0005(8)
Cu1 0.0152(2) 0.0139(2) 0.0148(2) 0.00020(17) 0.00491(19) -0.00114(15)
Br1 0.01821(14) 0.01922(14) 0.01820(15) 0.00161(10) 0.00275(11) -0.00011(9)
Br2 0.02341(16) 0.03560(17) 0.02370(17) 0.00203(12) 0.01339(13) 0.00107(11)

loop_
_atom_type_symbol
_atom_type_description
_atom_type_scat_dispersion_real
_atom_type_scat_dispersion_imag
_atom_type_scat_source
C C 0.0033 0.0016 'International Tables Vol C Tables 4.2.6.8 and 6.1.1.4'
H H 0.0000 0.0000 'International Tables Vol C Tables 4.2.6.8 and 6.1.1.4'
N N 0.0061 0.0033 'International Tables Vol C Tables 4.2.6.8 and 6.1.1.4'
Cu Cu 0.3201 1.2651 'International Tables Vol C Tables 4.2.6.8 and 6.1.1.4'
Br Br -0.2901 2.4595 'International Tables Vol C Tables 4.2.6.8 and 6.1.1.4'

loop_
_geom_angle_atom_site_label_1
_geom_angle_atom_site_label_2
_geom_angle_atom_site_label_3
_geom_angle
_geom_angle_site_symmetry_1
_geom_angle_site_symmetry_3
N1 C1 C2 123.4(2) . .
N1 C1 Br2 115.47(18) . .
C2 C1 Br2 121.15(18) . .
C3 C2 C1 117.6(2) . .
C3 C2 H2 121.2 . .
C1 C2 H2 121.2 . .
C2 C3 C4 120.7(2) . .
C2 C3 H3 119.7 . .
C4 C3 H3 119.7 . .
C6 C4 C3 117.2(2) . .
C6 C4 C5 120.7(2) . .
C3 C4 C5 122.2(2) . .
C4 C5 H5A 109.5 . .
C4 C5 H5B 109.5 . .
H5A C5 H5B 109.5 . .
C4 C5 H5C 109.5 . .
H5A C5 H5C 109.5 . .
H5B C5 H5C 109.5 . .
N1 C6 C4 122.9(2) . .
N1 C6 H6 118.5 . .
C4 C6 H6 118.5 . .
C1 N1 C6 118.2(2) . .
C1 N1 Cu1 120.81(16) . .
C6 N1 Cu1 120.82(16) . .
N1 Cu1 N1 180.00(13) . 3_666
N1 Cu1 Br1 89.72(6) . 3_666
N1 Cu1 Br1 90.28(6) 3_666 3_666
N1 Cu1 Br1 90.28(6) . .
N1 Cu1 Br1 89.72(6) 3_666 .
Br1 Cu1 Br1 180.000(11) 3_666 .

loop_
_geom_bond_atom_site_label_1
_geom_bond_atom_site_label_2
_geom_bond_distance
_geom_bond_site_symmetry_2
C1 N1 1.329(3) .
C1 C2 1.382(3) .
C1 Br2 1.891(2) .
C2 C3 1.378(4) .
C2 H2 0.9500 .
C3 C4 1.393(4) .
C3 H3 0.9500 .
C4 C6 1.382(3) .
C4 C5 1.500(3) .
C5 H5A 0.9800 .
C5 H5B 0.9800 .
C5 H5C 0.9800 .
C6 N1 1.349(3) .
C6 H6 0.9500 .
N1 Cu1 1.9690(19) .
Cu1 N1 1.9690(19) 3_666
Cu1 Br1 2.4155(3) 3_666
Cu1 Br1 2.4155(3) .
